data_7233450
loop_
_publ_author_name
'Masahisa Osawa'
'Isao Kawata'
'Ryuji Ishii'
'Satoshi Igawa'
'Masashi Hashimoto'
'Mikio Hoshino'

_publ_section_title
;
 Application of neutral d10 coinage metal complexes with an anionic
 bidentate ligand in delayed fluorescence-type organic light-emitting
 diodes
;
_journal_name_full 'Journal of Materials Chemistry C'
_journal_page_first 4375
_journal_page_last 4383
_journal_paper_doi 10.1039/C3TC30524D
_journal_volume 1
_journal_year 2013
_chemical_formula_moiety 'C48 H38 Ag P3 S'
_chemical_formula_sum 'C48 H38 Ag P3 S'
_chemical_formula_weight 847.62
_space_group_IT_number 2
_space_group_name_Hall '-P 1'
_space_group_name_H-M_alt 'P -1'
_symmetry_cell_setting triclinic
_symmetry_Int_Tables_number 2
_symmetry_space_group_name_Hall '-P 1'
_symmetry_space_group_name_H-M 'P -1'
_atom_sites_solution_hydrogens geom
_atom_sites_solution_primary direct
_atom_sites_solution_secondary difmap
_cell_angle_alpha 72.281(2)
_cell_angle_beta 88.762(2)
_cell_angle_gamma 81.290(2)
_cell_formula_units_Z 2
_cell_length_a 10.8301(6)
_cell_length_b 12.0774(6)
_cell_length_c 15.8880(9)
_cell_measurement_reflns_used 14885
_cell_measurement_temperature 110
_cell_measurement_theta_max 27.45
_cell_measurement_theta_min 3.22
_cell_volume 1956.06(18)
_computing_cell_refinement CrystalClear
_computing_data_collection CrystalClear
_computing_data_reduction CrystalClear
_computing_molecular_graphics 'ORTEP-3 for Windows'
_computing_publication_material 'SHELXL-97 (Sheldrick, 2008)'
_computing_structure_refinement 'SHELXL-97 (Sheldrick, 2008)'
_computing_structure_solution SIR2004
_diffrn_ambient_temperature 110
_diffrn_detector_area_resol_mean 7.31
_diffrn_measured_fraction_theta_full 0.988
_diffrn_measured_fraction_theta_max 0.988
_diffrn_measurement_device_type 'Rigaku AFC-8 with Saturn70 CCD'
_diffrn_measurement_method \w-scan
_diffrn_radiation_monochromator confocal
_diffrn_radiation_source 'fine-focus rotating anode'
_diffrn_radiation_type MoK\a
_diffrn_radiation_wavelength 0.71073
_diffrn_reflns_av_R_equivalents 0.0558
_diffrn_reflns_av_sigmaI/netI 0.0781
_diffrn_reflns_limit_h_max 14
_diffrn_reflns_limit_h_min -14
_diffrn_reflns_limit_k_max 15
_diffrn_reflns_limit_k_min -15
_diffrn_reflns_limit_l_max 20
_diffrn_reflns_limit_l_min -20
_diffrn_reflns_number 19205
_diffrn_reflns_theta_full 27.45
_diffrn_reflns_theta_max 27.45
_diffrn_reflns_theta_min 2.99
_diffrn_standards_number 0
_exptl_absorpt_coefficient_mu 0.726
_exptl_absorpt_correction_T_max 0.949
_exptl_absorpt_correction_T_min 0.823
_exptl_absorpt_correction_type numerical
_exptl_absorpt_process_details
; 
    Higashi, T. (1999). Program for Absorption Correction. 
    Rigaku Corporation, Tokyo, Japan. 
;
_exptl_crystal_colour yellow
_exptl_crystal_density_diffrn 1.439
_exptl_crystal_density_method 'not measured'
_exptl_crystal_description platelet
_exptl_crystal_F_000 868
_exptl_crystal_size_max 0.32
_exptl_crystal_size_mid 0.31
_exptl_crystal_size_min 0.07
_refine_diff_density_max 1.017
_refine_diff_density_min -0.622
_refine_diff_density_rms 0.127
_refine_ls_extinction_method none
_refine_ls_goodness_of_fit_ref 1.050
_refine_ls_hydrogen_treatment constr
_refine_ls_matrix_type full
_refine_ls_number_parameters 479
_refine_ls_number_reflns 8832
_refine_ls_number_restraints 0
_refine_ls_restrained_S_all 1.050
_refine_ls_R_factor_all 0.0730
_refine_ls_R_factor_gt 0.0433
_refine_ls_shift/su_max 0.000
_refine_ls_shift/su_mean 0.000
_refine_ls_structure_factor_coef Fsqd
_refine_ls_weighting_details 'calc w=1/[\s^2^(Fo^2^)+(0.0673P)^2^+0.0000P] where P=(Fo^2^+2Fc^2^)/3'
_refine_ls_weighting_scheme calc
_refine_ls_wR_factor_gt 0.1031
_refine_ls_wR_factor_ref 0.1305
_reflns_number_gt 6461
_reflns_number_total 8832
_reflns_threshold_expression I>2\s(I)
_cod_data_source_file J-Mater-Chem-213-1-4375-2.cif
_cod_data_source_block complex2
_cod_database_code 7233450

loop_
_symmetry_equiv_pos_as_xyz
'x, y, z'
'-x, -y, -z'

loop_
_atom_site_label
_atom_site_type_symbol
_atom_site_fract_x
_atom_site_fract_y
_atom_site_fract_z
_atom_site_U_iso_or_equiv
_atom_site_adp_type
_atom_site_occupancy
_atom_site_symmetry_multiplicity
_atom_site_calc_flag
_atom_site_refinement_flags
_atom_site_disorder_assembly
_atom_site_disorder_group
Ag1 Ag 0.25503(3) 0.24696(2) 0.259338(19) 0.02060(10) Uani 1 1 d . . .
S1 S 0.37689(9) 0.41653(8) 0.23578(7) 0.0241(2) Uani 1 1 d . . .
P1 P 0.36737(9) 0.04085(8) 0.28606(6) 0.0189(2) Uani 1 1 d . . .
P2 P 0.21159(9) 0.21419(8) 0.11587(6) 0.0184(2) Uani 1 1 d . . .
P3 P 0.13651(9) 0.33104(8) 0.36308(7) 0.0193(2) Uani 1 1 d . . .
C1 C 0.3847(3) -0.0699(3) 0.3939(3) 0.0208(8) Uani 1 1 d . . .
C2 C 0.2771(4) -0.1002(4) 0.4398(3) 0.0271(9) Uani 1 1 d . . .
H2 H 0.1973 -0.0664 0.4125 0.033 Uiso 1 1 calc R . .
C3 C 0.2848(4) -0.1785(4) 0.5240(3) 0.0282(9) Uani 1 1 d . . .
H3 H 0.2107 -0.1991 0.5538 0.034 Uiso 1 1 calc R . .
C4 C 0.4007(4) -0.2274(4) 0.5654(3) 0.0323(10) Uani 1 1 d . . .
H4 H 0.4062 -0.2815 0.6233 0.039 Uiso 1 1 calc R . .
C5 C 0.5070(4) -0.1968(4) 0.5217(3) 0.0356(10) Uani 1 1 d . . .
H5 H 0.5863 -0.2288 0.5504 0.043 Uiso 1 1 calc R . .
C6 C 0.5005(4) -0.1198(4) 0.4364(3) 0.0294(9) Uani 1 1 d . . .
H6 H 0.5752 -0.1010 0.4067 0.035 Uiso 1 1 calc R . .
C7 C 0.5229(3) 0.0340(3) 0.2390(3) 0.0224(8) Uani 1 1 d . . .
C8 C 0.5803(4) -0.0610(4) 0.2137(3) 0.0349(10) Uani 1 1 d . . .
H8 H 0.5407 -0.1288 0.2240 0.042 Uiso 1 1 calc R . .
C9 C 0.6956(4) -0.0580(4) 0.1732(3) 0.0384(11) Uani 1 1 d . . .
H9 H 0.7338 -0.1231 0.1552 0.046 Uiso 1 1 calc R . .
C10 C 0.7536(4) 0.0387(5) 0.1593(3) 0.0444(13) Uani 1 1 d . . .
H10 H 0.8321 0.0409 0.1315 0.053 Uiso 1 1 calc R . .
C11 C 0.6982(4) 0.1334(5) 0.1857(4) 0.0460(13) Uani 1 1 d . . .
H11 H 0.7398 0.1996 0.1770 0.055 Uiso 1 1 calc R . .
C12 C 0.5820(4) 0.1324(4) 0.2247(3) 0.0357(10) Uani 1 1 d . . .
H12 H 0.5435 0.1983 0.2415 0.043 Uiso 1 1 calc R . .
C13 C 0.2789(3) -0.0208(3) 0.2189(2) 0.0192(7) Uani 1 1 d . . .
C14 C 0.2754(4) -0.1415(3) 0.2407(3) 0.0249(8) Uani 1 1 d . . .
H14 H 0.3194 -0.1933 0.2922 0.030 Uiso 1 1 calc R . .
C15 C 0.2086(4) -0.1877(3) 0.1883(3) 0.0251(8) Uani 1 1 d . . .
H15 H 0.2075 -0.2700 0.2041 0.030 Uiso 1 1 calc R . .
C16 C 0.1441(4) -0.1128(3) 0.1137(3) 0.0267(9) Uani 1 1 d . . .
H16 H 0.0989 -0.1435 0.0776 0.032 Uiso 1 1 calc R . .
C17 C 0.1455(4) 0.0079(3) 0.0912(3) 0.0251(8) Uani 1 1 d . . .
H17 H 0.1006 0.0591 0.0398 0.030 Uiso 1 1 calc R . .
C18 C 0.2119(3) 0.0546(3) 0.1430(2) 0.0186(7) Uani 1 1 d . . .
C19 C 0.0751(3) 0.2817(3) 0.0431(3) 0.0202(7) Uani 1 1 d . . .
C20 C 0.0786(4) 0.3227(5) -0.0469(3) 0.0413(12) Uani 1 1 d . . .
H20 H 0.1554 0.3115 -0.0755 0.050 Uiso 1 1 calc R . .
C21 C -0.0283(5) 0.3803(5) -0.0971(3) 0.0445(12) Uani 1 1 d . . .
H21 H -0.0232 0.4091 -0.1596 0.053 Uiso 1 1 calc R . .
C22 C -0.1397(4) 0.3964(4) -0.0592(3) 0.0324(10) Uani 1 1 d . . .
H22 H -0.2125 0.4356 -0.0943 0.039 Uiso 1 1 calc R . .
C23 C -0.1452(5) 0.3550(7) 0.0307(4) 0.071(2) Uani 1 1 d . . .
H23 H -0.2229 0.3646 0.0584 0.085 Uiso 1 1 calc R . .
C24 C -0.0382(4) 0.2990(6) 0.0821(3) 0.0607(19) Uani 1 1 d . . .
H24 H -0.0433 0.2723 0.1447 0.073 Uiso 1 1 calc R . .
C25 C 0.3415(3) 0.2428(3) 0.0412(3) 0.0204(8) Uani 1 1 d . . .
C26 C 0.4116(4) 0.1592(4) 0.0099(3) 0.0295(9) Uani 1 1 d . . .
H26 H 0.3939 0.0808 0.0275 0.035 Uiso 1 1 calc R . .
C27 C 0.5085(4) 0.1898(4) -0.0478(3) 0.0352(11) Uani 1 1 d . . .
H27 H 0.5588 0.1311 -0.0671 0.042 Uiso 1 1 calc R . .
C28 C 0.5319(4) 0.3036(4) -0.0769(3) 0.0294(9) Uani 1 1 d . . .
H28 H 0.5957 0.3242 -0.1181 0.035 Uiso 1 1 calc R . .
C29 C 0.4625(4) 0.3881(4) -0.0460(3) 0.0332(10) Uani 1 1 d . . .
H29 H 0.4782 0.4671 -0.0656 0.040 Uiso 1 1 calc R . .
C30 C 0.3696(4) 0.3566(4) 0.0139(3) 0.0331(10) Uani 1 1 d . . .
H30 H 0.3240 0.4142 0.0368 0.040 Uiso 1 1 calc R . .
C31 C 0.2374(3) 0.4277(3) 0.3867(3) 0.0201(8) Uani 1 1 d . . .
C32 C 0.3356(3) 0.4632(3) 0.3282(3) 0.0220(8) Uani 1 1 d . . .
C33 C 0.4072(4) 0.5406(3) 0.3493(3) 0.0255(8) Uani 1 1 d . . .
H33 H 0.4712 0.5689 0.3105 0.031 Uiso 1 1 calc R . .
C34 C 0.3883(4) 0.5768(3) 0.4233(3) 0.0294(9) Uani 1 1 d . . .
H34 H 0.4381 0.6296 0.4342 0.035 Uiso 1 1 calc R . .
C35 C 0.2962(4) 0.5361(4) 0.4823(3) 0.0306(9) Uani 1 1 d . . .
H35 H 0.2844 0.5581 0.5348 0.037 Uiso 1 1 calc R . .
C36 C 0.2222(4) 0.4627(3) 0.4624(3) 0.0251(8) Uani 1 1 d . . .
H36 H 0.1587 0.4352 0.5020 0.030 Uiso 1 1 calc R . .
C37 C 0.0976(3) 0.2430(3) 0.4740(3) 0.0225(8) Uani 1 1 d . . .
C38 C 0.1727(4) 0.1357(4) 0.5129(3) 0.0278(9) Uani 1 1 d . . .
H38 H 0.2393 0.1079 0.4811 0.033 Uiso 1 1 calc R . .
C39 C 0.1500(4) 0.0691(4) 0.5985(3) 0.0372(11) Uani 1 1 d . . .
H39 H 0.2028 -0.0030 0.6257 0.045 Uiso 1 1 calc R . .
C40 C 0.0515(4) 0.1075(4) 0.6440(3) 0.0353(10) Uani 1 1 d . . .
H40 H 0.0359 0.0616 0.7023 0.042 Uiso 1 1 calc R . .
C41 C -0.0243(4) 0.2123(4) 0.6049(3) 0.0315(9) Uani 1 1 d . . .
H41 H -0.0921 0.2388 0.6364 0.038 Uiso 1 1 calc R . .
C42 C -0.0021(4) 0.2797(4) 0.5196(3) 0.0260(9) Uani 1 1 d . . .
H42 H -0.0558 0.3513 0.4925 0.031 Uiso 1 1 calc R . .
C43 C -0.0130(3) 0.4264(3) 0.3244(3) 0.0240(8) Uani 1 1 d . . .
C44 C -0.0379(4) 0.5415(4) 0.3273(3) 0.0295(9) Uani 1 1 d . . .
H44 H 0.0230 0.5734 0.3510 0.035 Uiso 1 1 calc R . .
C45 C -0.1529(4) 0.6103(4) 0.2952(3) 0.0377(11) Uani 1 1 d . . .
H45 H -0.1698 0.6887 0.2978 0.045 Uiso 1 1 calc R . .
C46 C -0.2414(4) 0.5661(4) 0.2602(3) 0.0403(12) Uani 1 1 d . . .
H46 H -0.3183 0.6142 0.2372 0.048 Uiso 1 1 calc R . .
C47 C -0.2184(4) 0.4518(5) 0.2586(3) 0.0435(12) Uani 1 1 d . . .
H47 H -0.2809 0.4201 0.2362 0.052 Uiso 1 1 calc R . .
C48 C -0.1039(4) 0.3819(4) 0.2897(3) 0.0354(10) Uani 1 1 d . . .
H48 H -0.0881 0.3035 0.2871 0.043 Uiso 1 1 calc R . .

loop_
_atom_site_aniso_label
_atom_site_aniso_U_11
_atom_site_aniso_U_22
_atom_site_aniso_U_33
_atom_site_aniso_U_23
_atom_site_aniso_U_13
_atom_site_aniso_U_12
Ag1 0.02261(15) 0.02111(15) 0.01842(16) -0.00727(11) 0.00125(11) -0.00186(11)
S1 0.0269(5) 0.0248(5) 0.0197(5) -0.0041(4) 0.0026(4) -0.0068(4)
P1 0.0190(4) 0.0187(4) 0.0166(5) -0.0027(4) -0.0030(4) -0.0003(4)
P2 0.0205(4) 0.0185(4) 0.0140(5) -0.0023(4) -0.0017(4) -0.0014(4)
P3 0.0189(4) 0.0217(5) 0.0176(5) -0.0065(4) 0.0011(4) -0.0028(4)
C1 0.0260(18) 0.0151(16) 0.0198(19) -0.0050(15) -0.0056(16) 0.0009(15)
C2 0.0265(19) 0.028(2) 0.025(2) -0.0069(17) -0.0052(17) -0.0022(17)
C3 0.033(2) 0.029(2) 0.022(2) -0.0065(17) 0.0013(18) -0.0046(18)
C4 0.049(3) 0.024(2) 0.022(2) -0.0042(17) -0.008(2) -0.005(2)
C5 0.032(2) 0.031(2) 0.035(3) 0.0021(19) -0.014(2) 0.0000(19)
C6 0.0255(19) 0.030(2) 0.025(2) 0.0022(17) -0.0033(17) -0.0025(17)
C7 0.0216(17) 0.0252(19) 0.0166(19) -0.0027(15) -0.0065(15) 0.0014(16)
C8 0.028(2) 0.034(2) 0.040(3) -0.008(2) 0.001(2) -0.0038(19)
C9 0.033(2) 0.043(3) 0.038(3) -0.016(2) -0.001(2) 0.009(2)
C10 0.023(2) 0.062(3) 0.038(3) -0.001(2) 0.004(2) -0.003(2)
C11 0.031(2) 0.045(3) 0.059(4) -0.010(3) 0.008(2) -0.012(2)
C12 0.025(2) 0.037(2) 0.043(3) -0.008(2) -0.004(2) -0.0051(19)
C13 0.0185(16) 0.0235(18) 0.0165(18) -0.0085(15) 0.0031(15) -0.0013(15)
C14 0.0263(19) 0.0228(18) 0.019(2) 0.0015(16) 0.0013(16) -0.0019(16)
C15 0.030(2) 0.0204(18) 0.025(2) -0.0064(16) 0.0044(18) -0.0055(16)
C16 0.0284(19) 0.027(2) 0.028(2) -0.0133(17) -0.0068(18) -0.0057(17)
C17 0.0245(18) 0.0233(19) 0.024(2) -0.0038(16) -0.0025(17) -0.0010(16)
C18 0.0175(16) 0.0240(18) 0.0138(18) -0.0047(15) 0.0055(14) -0.0046(15)
C19 0.0213(17) 0.0207(17) 0.0174(19) -0.0042(15) -0.0004(15) -0.0032(15)
C20 0.024(2) 0.066(3) 0.024(2) -0.003(2) -0.0032(18) 0.002(2)
C21 0.042(3) 0.061(3) 0.020(2) -0.001(2) -0.006(2) -0.004(2)
C22 0.032(2) 0.026(2) 0.031(2) -0.0038(18) -0.0148(19) 0.0100(18)
C23 0.031(3) 0.116(5) 0.035(3) 0.006(3) -0.002(2) 0.023(3)
C24 0.030(2) 0.105(5) 0.017(2) 0.010(3) 0.003(2) 0.021(3)
C25 0.0206(17) 0.0244(18) 0.0168(19) -0.0066(15) -0.0018(15) -0.0042(15)
C26 0.032(2) 0.0230(19) 0.032(2) -0.0054(17) 0.0101(19) -0.0053(18)
C27 0.037(2) 0.028(2) 0.041(3) -0.014(2) 0.014(2) -0.0015(19)
C28 0.0246(19) 0.038(2) 0.027(2) -0.0113(19) 0.0077(18) -0.0082(18)
C29 0.042(2) 0.024(2) 0.037(3) -0.0123(19) 0.013(2) -0.0138(19)
C30 0.038(2) 0.023(2) 0.043(3) -0.0176(19) 0.017(2) -0.0080(19)
C31 0.0198(17) 0.0165(16) 0.0208(19) -0.0019(15) -0.0054(15) 0.0006(14)
C32 0.0214(17) 0.0207(18) 0.020(2) -0.0007(15) -0.0041(16) -0.0022(15)
C33 0.0255(19) 0.0227(19) 0.029(2) -0.0067(17) -0.0050(17) -0.0067(16)
C34 0.029(2) 0.0222(19) 0.036(2) -0.0062(18) -0.0109(18) -0.0049(17)
C35 0.033(2) 0.031(2) 0.029(2) -0.0139(18) -0.0055(19) 0.0021(18)
C36 0.0221(18) 0.0255(19) 0.028(2) -0.0091(17) 0.0008(17) -0.0019(16)
C37 0.0221(18) 0.0246(19) 0.022(2) -0.0076(16) 0.0010(16) -0.0059(16)
C38 0.0223(19) 0.031(2) 0.027(2) -0.0064(18) 0.0029(17) 0.0009(17)
C39 0.035(2) 0.035(2) 0.031(3) 0.004(2) -0.005(2) -0.001(2)
C40 0.038(2) 0.045(3) 0.017(2) 0.0031(19) 0.0011(19) -0.017(2)
C41 0.035(2) 0.039(2) 0.023(2) -0.0099(18) 0.0073(19) -0.013(2)
C42 0.0249(19) 0.0264(19) 0.026(2) -0.0081(17) 0.0061(17) -0.0036(17)
C43 0.0234(18) 0.031(2) 0.0152(19) -0.0041(16) 0.0017(16) -0.0026(17)
C44 0.027(2) 0.032(2) 0.028(2) -0.0095(18) -0.0030(18) 0.0015(18)
C45 0.033(2) 0.041(2) 0.031(3) -0.008(2) 0.000(2) 0.011(2)
C46 0.022(2) 0.052(3) 0.036(3) -0.002(2) -0.0019(19) 0.006(2)
C47 0.026(2) 0.059(3) 0.040(3) -0.005(2) -0.010(2) -0.011(2)
C48 0.031(2) 0.040(2) 0.033(3) -0.008(2) -0.005(2) -0.008(2)

loop_
_atom_type_symbol
_atom_type_description
_atom_type_scat_dispersion_real
_atom_type_scat_dispersion_imag
_atom_type_scat_source
C C 0.0033 0.0016 'International Tables Vol C Tables 4.2.6.8 and 6.1.1.4'
H H 0.0000 0.0000 'International Tables Vol C Tables 4.2.6.8 and 6.1.1.4'
Ag Ag -0.8971 1.1015 'International Tables Vol C Tables 4.2.6.8 and 6.1.1.4'
P P 0.1023 0.0942 'International Tables Vol C Tables 4.2.6.8 and 6.1.1.4'
S S 0.1246 0.1234 'International Tables Vol C Tables 4.2.6.8 and 6.1.1.4'

loop_
_geom_angle_atom_site_label_1
_geom_angle_atom_site_label_2
_geom_angle_atom_site_label_3
_geom_angle
_geom_angle_site_symmetry_1
_geom_angle_site_symmetry_3
P3 Ag1 P2 136.51(3) . .
P3 Ag1 P1 128.44(3) . .
P2 Ag1 P1 79.33(3) . .
P3 Ag1 S1 84.95(3) . .
P2 Ag1 S1 110.77(3) . .
P1 Ag1 S1 120.41(3) . .
C32 S1 Ag1 101.51(12) . .
C1 P1 C7 105.30(17) . .
C1 P1 C13 104.48(17) . .
C7 P1 C13 103.10(17) . .
C1 P1 Ag1 123.86(12) . .
C7 P1 Ag1 113.58(12) . .
C13 P1 Ag1 104.27(12) . .
C19 P2 C25 102.94(17) . .
C19 P2 C18 105.07(17) . .
C25 P2 C18 104.30(16) . .
C19 P2 Ag1 126.36(13) . .
C25 P2 Ag1 111.11(13) . .
C18 P2 Ag1 105.07(12) . .
C31 P3 C43 104.87(17) . .
C31 P3 C37 102.83(18) . .
C43 P3 C37 101.57(17) . .
C31 P3 Ag1 103.89(12) . .
C43 P3 Ag1 118.14(13) . .
C37 P3 Ag1 123.29(13) . .
C6 C1 C2 118.0(4) . .
C6 C1 P1 123.1(3) . .
C2 C1 P1 118.6(3) . .
C3 C2 C1 121.1(4) . .
C2 C3 C4 120.2(4) . .
C5 C4 C3 119.4(4) . .
C4 C5 C6 120.9(4) . .
C5 C6 C1 120.4(4) . .
C8 C7 C12 119.5(4) . .
C8 C7 P1 123.2(3) . .
C12 C7 P1 117.2(3) . .
C7 C8 C9 120.5(4) . .
C10 C9 C8 119.8(4) . .
C9 C10 C11 120.1(4) . .
C10 C11 C12 120.6(4) . .
C7 C12 C11 119.3(4) . .
C14 C13 C18 118.5(4) . .
C14 C13 P1 122.0(3) . .
C18 C13 P1 119.5(3) . .
C13 C14 C15 121.4(4) . .
C16 C15 C14 119.5(4) . .
C15 C16 C17 120.0(4) . .
C16 C17 C18 120.9(4) . .
C17 C18 C13 119.7(3) . .
C17 C18 P2 121.5(3) . .
C13 C18 P2 118.8(3) . .
C20 C19 C24 117.9(4) . .
C20 C19 P2 124.5(3) . .
C24 C19 P2 117.5(3) . .
C19 C20 C21 120.8(4) . .
C22 C21 C20 121.5(4) . .
C21 C22 C23 118.5(4) . .
C22 C23 C24 120.8(5) . .
C19 C24 C23 120.6(4) . .
C26 C25 C30 118.6(3) . .
C26 C25 P2 124.1(3) . .
C30 C25 P2 117.4(3) . .
C25 C26 C27 119.9(4) . .
C28 C27 C26 120.8(4) . .
C27 C28 C29 119.7(4) . .
C28 C29 C30 119.4(4) . .
C29 C30 C25 121.5(4) . .
C36 C31 C32 119.8(3) . .
C36 C31 P3 120.9(3) . .
C32 C31 P3 119.3(3) . .
C33 C32 C31 116.0(4) . .
C33 C32 S1 118.2(3) . .
C31 C32 S1 125.8(3) . .
C34 C33 C32 123.1(4) . .
C33 C34 C35 120.1(4) . .
C36 C35 C34 118.2(4) . .
C35 C36 C31 122.6(4) . .
C42 C37 C38 119.4(4) . .
C42 C37 P3 122.5(3) . .
C38 C37 P3 118.1(3) . .
C39 C38 C37 119.9(4) . .
C40 C39 C38 120.2(4) . .
C41 C40 C39 119.9(4) . .
C40 C41 C42 120.3(4) . .
C37 C42 C41 120.2(4) . .
C48 C43 C44 118.8(4) . .
C48 C43 P3 118.4(3) . .
C44 C43 P3 122.7(3) . .
C43 C44 C45 119.9(4) . .
C46 C45 C44 120.8(5) . .
C45 C46 C47 119.6(4) . .
C46 C47 C48 120.4(5) . .
C43 C48 C47 120.3(4) . .

loop_
_geom_bond_atom_site_label_1
_geom_bond_atom_site_label_2
_geom_bond_distance
_geom_bond_site_symmetry_2
Ag1 P3 2.4348(10) .
Ag1 P2 2.4951(10) .
Ag1 P1 2.5137(10) .
Ag1 S1 2.5312(10) .
S1 C32 1.752(4) .
P1 C1 1.817(4) .
P1 C7 1.829(4) .
P1 C13 1.832(4) .
P2 C19 1.823(4) .
P2 C25 1.826(4) .
P2 C18 1.842(4) .
P3 C31 1.835(4) .
P3 C43 1.837(4) .
P3 C37 1.838(4) .
C1 C6 1.397(6) .
C1 C2 1.398(5) .
C2 C3 1.379(6) .
C3 C4 1.389(6) .
C4 C5 1.372(6) .
C5 C6 1.387(6) .
C7 C8 1.386(6) .
C7 C12 1.390(6) .
C8 C9 1.392(6) .
C9 C10 1.367(7) .
C10 C11 1.384(7) .
C11 C12 1.391(6) .
C13 C14 1.398(5) .
C13 C18 1.407(5) .
C14 C15 1.399(6) .
C15 C16 1.380(6) .
C16 C17 1.393(5) .
C17 C18 1.395(6) .
C19 C20 1.366(6) .
C19 C24 1.379(6) .
C20 C21 1.385(7) .
C21 C22 1.350(6) .
C22 C23 1.365(7) .
C23 C24 1.391(7) .
C25 C26 1.379(6) .
C25 C30 1.388(5) .
C26 C27 1.395(6) .
C27 C28 1.372(6) .
C28 C29 1.380(6) .
C29 C30 1.384(6) .
C31 C36 1.390(6) .
C31 C32 1.426(5) .
C32 C33 1.418(5) .
C33 C34 1.374(6) .
C34 C35 1.394(6) .
C35 C36 1.389(6) .
C37 C42 1.379(5) .
C37 C38 1.393(6) .
C38 C39 1.391(6) .
C39 C40 1.377(7) .
C40 C41 1.375(6) .
C41 C42 1.390(6) .
C43 C48 1.387(6) .
C43 C44 1.390(6) .
C44 C45 1.399(6) .
C45 C46 1.367(7) .
C46 C47 1.374(7) .
C47 C48 1.397(6) .
